data_7037768
loop_
_publ_author_name
'Itazaki, Masumi'
'Ito, Masaki'
'Nakashima, Satoru'
'Nakazawa, Hiroshi'

_publ_section_title
;
 Synthesis and characterization of [Fe(NCCH3)6][cis-Fe(InX3)2(CO)4] (X =
 Cl, Br, I) containing two terminal indium fragments.
;
_journal_issue 4
_journal_name_full 'Dalton transactions (Cambridge, England : 2003)'
_journal_page_first 1327
_journal_page_last 1330
_journal_paper_doi 10.1039/c5dt03745j
_journal_volume 45
_journal_year 2016
_chemical_formula_moiety 'C16 H18 Cl6 Fe2 In2 N6 O4'
_chemical_formula_sum 'C16 H18 Cl6 Fe2 In2 N6 O4'
_chemical_formula_weight 912.40
_space_group_IT_number 19
_symmetry_cell_setting orthorhombic
_symmetry_Int_Tables_number 19
_symmetry_space_group_name_Hall 'P 2ac 2ab'
_symmetry_space_group_name_H-M 'P 21 21 21'
_audit_update_record
;
2015-05-30 deposited with the CCDC.
2015-12-11 downloaded from the CCDC.
;
_cell_angle_alpha 90.00
_cell_angle_beta 90.00
_cell_angle_gamma 90.00
_cell_formula_units_Z 4
_cell_length_a 12.4367(7)
_cell_length_b 15.9921(9)
_cell_length_c 16.2630(10)
_cell_measurement_reflns_used 14436
_cell_measurement_temperature 200(2)
_cell_measurement_theta_max 27.4816
_cell_measurement_theta_min 2.0745
_cell_volume 3234.5(3)
_computing_cell_refinement 'CrystalClear (Rigaku Inc., 2008)'
_computing_data_collection 'CrystalClear (Rigaku Inc., 2008)'
_computing_data_reduction 'CrystalClear (Rigaku Inc., 2008)'
_computing_molecular_graphics 'Yadokari-XG (Wakita, Nemoto et al., 2009)'
_computing_publication_material 'Yadokari-XG (Wakita, Nemoto et al., 2009)'
_computing_structure_refinement 'SHELXL-97 (Sheldrick, 1997)'
_computing_structure_solution 'SIR97 (Altomare <i>et al.</i>,  1999)'
_diffrn_ambient_temperature 200(2)
_diffrn_detector_area_resol_mean 7.32
_diffrn_measured_fraction_theta_full 0.994
_diffrn_measured_fraction_theta_max 0.994
_diffrn_measurement_details
;
scan:
    Number of images: 360
               Slice: -80.0000 - 100.0000
         Image width: 0.5000
            Exp time: 5.0000
       Rotation axis: Phi
               Omega: 0.0000
                 Chi: 0.0000
                 Phi: 0.0000
                 XTD: 35.1574
              2theta: 9.8016
scan:
    Number of images: 100
               Slice: -30.0000 - 20.0000
         Image width: 0.5000
            Exp time: 5.0000
       Rotation axis: Omega
               Omega: 0.0000
                 Chi: 90.0000
                 Phi: 0.0000
                 XTD: 35.1574
              2theta: 9.8016
scan:
    Number of images: 100
               Slice: -30.0000 - 20.0000
         Image width: 0.5000
            Exp time: 5.0000
       Rotation axis: Omega
               Omega: 0.0000
                 Chi: 90.0000
                 Phi: 90.0000
                 XTD: 35.1574
              2theta: 9.8016
scan:
    Number of images: 100
               Slice: -30.0000 - 20.0000
         Image width: 0.5000
            Exp time: 5.0000
       Rotation axis: Omega
               Omega: 0.0000
                 Chi: 90.0000
                 Phi: 180.0000
                 XTD: 35.1574
              2theta: 9.8016

;
_diffrn_measurement_device 'Mercury CCD (2x2 bin mode)'
_diffrn_measurement_device_details 'AFC7: Eulerian 3-circle'
_diffrn_measurement_device_type 'Rigaku/MSC Mercury CCD'
_diffrn_measurement_method '\w and \f'
_diffrn_radiation_detector CCD
_diffrn_radiation_monochromator 'Graphite Monochromator'
_diffrn_radiation_source 'Rotating Anode'
_diffrn_radiation_type MoK\a
_diffrn_radiation_wavelength 0.71070
_diffrn_reflns_av_R_equivalents 0.0449
_diffrn_reflns_av_sigmaI/netI 0.0430
_diffrn_reflns_limit_h_max 16
_diffrn_reflns_limit_h_min -15
_diffrn_reflns_limit_k_max 20
_diffrn_reflns_limit_k_min -20
_diffrn_reflns_limit_l_max 21
_diffrn_reflns_limit_l_min -17
_diffrn_reflns_number 31914
_diffrn_reflns_reduction_process 'Lp corrections applied'
_diffrn_reflns_theta_full 27.48
_diffrn_reflns_theta_max 27.48
_diffrn_reflns_theta_min 2.07
_diffrn_source_current 250.0000
_diffrn_source_power 12.5000
_diffrn_source_voltage 50.0000
_exptl_absorpt_coefficient_mu 2.813
_exptl_absorpt_correction_T_max 0.7662
_exptl_absorpt_correction_T_min 0.6030
_exptl_absorpt_correction_type multi-scan
_exptl_absorpt_process_details 'REQAB (Rigaku, 1998)'
_exptl_crystal_colour Colorless
_exptl_crystal_density_diffrn 1.874
_exptl_crystal_density_method 'not measured'
_exptl_crystal_description Prism
_exptl_crystal_F_000 1760
_exptl_crystal_preparation 'mounted on the CryoLoop with Palaton oil and placed in N2 stream at 200(2) K'
_exptl_crystal_size_max 0.20
_exptl_crystal_size_mid 0.20
_exptl_crystal_size_min 0.10
_refine_diff_density_max 0.595
_refine_diff_density_min -0.549
_refine_diff_density_rms 0.087
_refine_ls_abs_structure_details 'Flack H D (1983), Acta Cryst. A39, 876-881'
_refine_ls_abs_structure_Flack -0.001(15)
_refine_ls_extinction_method none
_refine_ls_goodness_of_fit_ref 1.064
_refine_ls_hydrogen_treatment constr
_refine_ls_matrix_type full
_refine_ls_number_parameters 331
_refine_ls_number_reflns 7395
_refine_ls_number_restraints 0
_refine_ls_restrained_S_all 1.064
_refine_ls_R_factor_all 0.0325
_refine_ls_R_factor_gt 0.0302
_refine_ls_shift/su_max 0.001
_refine_ls_shift/su_mean 0.000
_refine_ls_structure_factor_coef Fsqd
_refine_ls_weighting_details 'calc w=1/[\s^2^(Fo^2^)+(0.0249P)^2^+0.0000P] where P=(Fo^2^+2Fc^2^)/3'
_refine_ls_weighting_scheme calc
_refine_ls_wR_factor_gt 0.0572
_refine_ls_wR_factor_ref 0.0586
_reflns_number_gt 6999
_reflns_number_total 7395
_reflns_threshold_expression >2sigma(I)
_cod_data_source_file c5dt03745j2.cif
_cod_data_source_block ITM-418
_cod_depositor_comments
;
The following automatic conversions were performed:

'_exptl_absorpt_correction_type' value 'Multi-scan' changed to
'multi-scan' according to
/usr/data/users/saulius/crontab/automatic-downloads/rss-feeds/RSC/lib/dictionaries/cif_core.dic
dictionary named 'cif_core.dic' version 2.4.2 from 2011-04-26.

Automatic conversion script
Id: cif_fix_values 4268 2015-11-12 08:31:59Z antanas 

 Adding full bibliography for 7037768--7037770.cif.
;
_cod_original_sg_symbol_H-M P212121
_cod_database_code 7037768

loop_
_symmetry_equiv_pos_as_xyz
'x, y, z'
'-x+1/2, -y, z+1/2'
'x+1/2, -y+1/2, -z'
'-x, y+1/2, -z+1/2'

loop_
_atom_site_label
_atom_site_type_symbol
_atom_site_fract_x
_atom_site_fract_y
_atom_site_fract_z
_atom_site_U_iso_or_equiv
_atom_site_adp_type
_atom_site_occupancy
_atom_site_symmetry_multiplicity
_atom_site_calc_flag
_atom_site_refinement_flags
Fe1 Fe 0.99986(4) 0.53802(3) 0.34139(3) 0.02728(11) Uani 1 1 d .
C1 C 0.9100(3) 0.6172(2) 0.3023(2) 0.0347(8) Uani 1 1 d .
O1 O 0.8536(3) 0.66771(16) 0.2794(2) 0.0536(8) Uani 1 1 d .
C2 C 1.0657(4) 0.6046(2) 0.4161(2) 0.0393(9) Uani 1 1 d .
O2 O 1.1038(3) 0.64916(17) 0.46138(19) 0.0593(9) Uani 1 1 d .
C3 C 1.1038(3) 0.5446(2) 0.2644(2) 0.0321(8) Uani 1 1 d .
O3 O 1.1688(2) 0.55069(17) 0.21549(17) 0.0469(7) Uani 1 1 d .
C4 C 0.9048(4) 0.4878(2) 0.4068(2) 0.0393(9) Uani 1 1 d .
O4 O 0.8405(3) 0.4575(2) 0.44773(19) 0.0594(9) Uani 1 1 d .
In1 In 1.11936(2) 0.415893(14) 0.392209(14) 0.02947(7) Uani 1 1 d .
Cl1 Cl 1.24854(9) 0.36080(6) 0.29723(6) 0.0386(2) Uani 1 1 d .
Cl2 Cl 1.03597(10) 0.29655(6) 0.45490(8) 0.0553(3) Uani 1 1 d .
Cl3 Cl 1.24005(9) 0.45676(7) 0.50140(6) 0.0452(2) Uani 1 1 d .
In2 In 0.90733(2) 0.446780(14) 0.231199(15) 0.02842(6) Uani 1 1 d .
Cl4 Cl 0.93569(9) 0.50054(6) 0.09497(6) 0.0466(3) Uani 1 1 d .
Cl5 Cl 0.71471(8) 0.44930(7) 0.24660(7) 0.0469(2) Uani 1 1 d .
Cl6 Cl 0.93761(9) 0.30082(5) 0.21128(7) 0.0471(3) Uani 1 1 d .
Fe2 Fe 0.50322(5) 0.17526(3) 0.15703(3) 0.03223(12) Uani 1 1 d .
N1 N 0.5976(3) 0.17786(19) 0.0462(2) 0.0421(8) Uani 1 1 d .
C5 C 0.6335(3) 0.1628(2) -0.0160(2) 0.0338(8) Uani 1 1 d .
C6 C 0.6801(3) 0.1459(2) -0.0966(2) 0.0393(9) Uani 1 1 d .
H6A H 0.6371 0.1735 -0.1391 0.059 Uiso 1 1 calc R
H6B H 0.6807 0.0854 -0.1064 0.059 Uiso 1 1 calc R
H6C H 0.7539 0.1673 -0.0983 0.059 Uiso 1 1 calc R
N2 N 0.4063(3) 0.16705(18) 0.26541(18) 0.0344(7) Uani 1 1 d .
C7 C 0.3541(3) 0.1660(2) 0.3218(2) 0.0327(8) Uani 1 1 d .
C8 C 0.2885(4) 0.1640(3) 0.3958(2) 0.0468(10) Uani 1 1 d .
H8A H 0.2632 0.1068 0.4055 0.070 Uiso 1 1 calc R
H8B H 0.2265 0.2013 0.3889 0.070 Uiso 1 1 calc R
H8C H 0.3315 0.1826 0.4428 0.070 Uiso 1 1 calc R
N3 N 0.5160(3) 0.0410(2) 0.14506(19) 0.0396(8) Uani 1 1 d .
C9 C 0.5096(3) -0.0255(2) 0.1216(2) 0.0358(9) Uani 1 1 d .
C10 C 0.5000(4) -0.1114(2) 0.0922(3) 0.0454(10) Uani 1 1 d .
H10A H 0.5049 -0.1499 0.1389 0.068 Uiso 1 1 calc R
H10B H 0.5582 -0.1232 0.0533 0.068 Uiso 1 1 calc R
H10C H 0.4306 -0.1187 0.0647 0.068 Uiso 1 1 calc R
N4 N 0.6376(3) 0.19181(19) 0.2395(2) 0.0403(8) Uani 1 1 d .
C11 C 0.6905(4) 0.2095(2) 0.2938(3) 0.0402(9) Uani 1 1 d .
C12 C 0.7561(4) 0.2309(3) 0.3648(3) 0.0480(11) Uani 1 1 d .
H12A H 0.7302 0.2003 0.4130 0.072 Uiso 1 1 calc R
H12B H 0.7512 0.2912 0.3752 0.072 Uiso 1 1 calc R
H12C H 0.8311 0.2158 0.3540 0.072 Uiso 1 1 calc R
N5 N 0.4844(3) 0.31056(19) 0.15628(19) 0.0364(7) Uani 1 1 d .
C13 C 0.4688(3) 0.3806(2) 0.1570(2) 0.0341(8) Uani 1 1 d .
C14 C 0.4497(4) 0.4700(2) 0.1571(3) 0.0483(11) Uani 1 1 d .
H14A H 0.3895 0.4829 0.1938 0.072 Uiso 1 1 calc R
H14B H 0.4325 0.4886 0.1012 0.072 Uiso 1 1 calc R
H14C H 0.5144 0.4990 0.1764 0.072 Uiso 1 1 calc R
N6 N 0.3639(3) 0.1656(2) 0.07686(19) 0.0396(8) Uani 1 1 d .
C15 C 0.3048(3) 0.1544(2) 0.0254(2) 0.0366(9) Uani 1 1 d .
C16 C 0.2297(4) 0.1403(3) -0.0423(3) 0.0448(10) Uani 1 1 d .
H16A H 0.2492 0.1762 -0.0888 0.067 Uiso 1 1 calc R
H16B H 0.1565 0.1538 -0.0242 0.067 Uiso 1 1 calc R
H16C H 0.2329 0.0816 -0.0593 0.067 Uiso 1 1 calc R

loop_
_atom_site_aniso_label
_atom_site_aniso_U_11
_atom_site_aniso_U_22
_atom_site_aniso_U_33
_atom_site_aniso_U_23
_atom_site_aniso_U_13
_atom_site_aniso_U_12
Fe1 0.0294(3) 0.0262(2) 0.0263(2) 0.00033(19) -0.0009(2) 0.0007(2)
C1 0.032(2) 0.0336(18) 0.0386(19) -0.0013(16) -0.0032(17) -0.0053(17)
O1 0.0469(19) 0.0330(14) 0.081(2) 0.0079(15) -0.0171(17) 0.0034(13)
C2 0.046(3) 0.0348(19) 0.038(2) -0.0019(17) -0.0017(18) 0.0084(18)
O2 0.081(3) 0.0439(16) 0.0535(17) -0.0175(14) -0.0243(19) 0.0050(17)
C3 0.034(2) 0.0285(17) 0.0338(17) -0.0003(15) -0.0063(17) -0.0063(16)
O3 0.0414(18) 0.0525(16) 0.0469(16) 0.0051(14) 0.0121(13) -0.0135(14)
C4 0.040(3) 0.0348(19) 0.043(2) 0.0044(17) 0.0052(19) 0.0088(17)
O4 0.058(2) 0.0625(19) 0.0580(19) 0.0159(16) 0.0260(17) 0.0042(17)
In1 0.03104(15) 0.02899(12) 0.02838(12) 0.00241(10) 0.00003(10) 0.00330(10)
Cl1 0.0411(6) 0.0418(5) 0.0328(5) -0.0041(4) 0.0035(4) 0.0087(4)
Cl2 0.0468(7) 0.0456(6) 0.0736(7) 0.0272(5) 0.0066(6) -0.0024(5)
Cl3 0.0477(7) 0.0537(6) 0.0342(5) -0.0089(4) -0.0105(4) 0.0080(5)
In2 0.02572(14) 0.02785(12) 0.03170(12) -0.00190(10) 0.00079(10) -0.00167(10)
Cl4 0.0544(7) 0.0525(5) 0.0330(5) 0.0052(4) 0.0001(4) -0.0103(5)
Cl5 0.0241(5) 0.0572(6) 0.0595(6) -0.0105(5) 0.0025(4) 0.0016(4)
Cl6 0.0446(7) 0.0297(4) 0.0669(7) -0.0044(4) 0.0082(5) 0.0041(4)
Fe2 0.0323(3) 0.0327(3) 0.0317(3) -0.0037(2) 0.0028(2) 0.0005(2)
N1 0.044(2) 0.0419(18) 0.0400(18) -0.0058(14) 0.0118(17) -0.0025(16)
C5 0.033(2) 0.0292(18) 0.039(2) 0.0008(15) 0.0040(17) -0.0013(16)
C6 0.038(2) 0.048(2) 0.032(2) -0.0022(17) -0.0003(18) 0.0043(18)
N2 0.0328(19) 0.0370(16) 0.0336(16) 0.0006(13) 0.0029(15) 0.0010(13)
C7 0.038(2) 0.0242(17) 0.036(2) 0.0018(15) -0.0047(17) 0.0008(15)
C8 0.054(3) 0.049(2) 0.037(2) 0.0089(19) 0.006(2) 0.002(2)
N3 0.043(2) 0.0381(18) 0.0373(17) -0.0004(14) 0.0048(15) 0.0028(15)
C9 0.034(2) 0.039(2) 0.0337(19) 0.0007(16) 0.0035(17) 0.0033(16)
C10 0.050(3) 0.0320(19) 0.054(2) -0.0033(18) -0.006(2) -0.0061(18)
N4 0.031(2) 0.0432(18) 0.0462(18) -0.0016(16) -0.0057(17) 0.0018(14)
C11 0.037(3) 0.035(2) 0.048(2) -0.0009(18) 0.008(2) 0.0000(17)
C12 0.050(3) 0.051(2) 0.043(2) 0.0018(19) -0.010(2) -0.010(2)
N5 0.034(2) 0.0369(18) 0.0381(17) -0.0030(14) 0.0010(15) -0.0023(14)
C13 0.028(2) 0.041(2) 0.0326(19) -0.0060(16) -0.0045(16) -0.0029(16)
C14 0.056(3) 0.032(2) 0.057(3) -0.0022(18) -0.014(2) 0.0059(19)
N6 0.038(2) 0.0428(18) 0.0383(17) -0.0051(14) -0.0054(16) 0.0004(16)
C15 0.035(2) 0.036(2) 0.038(2) 0.0013(17) 0.0070(18) 0.0016(17)
C16 0.043(3) 0.050(2) 0.042(2) -0.0105(19) -0.005(2) 0.004(2)

loop_
_atom_type_symbol
_atom_type_description
_atom_type_scat_dispersion_real
_atom_type_scat_dispersion_imag
_atom_type_scat_source
C C 0.0033 0.0016 'International Tables Vol C Tables 4.2.6.8 and 6.1.1.4'
H H 0.0000 0.0000 'International Tables Vol C Tables 4.2.6.8 and 6.1.1.4'
N N 0.0061 0.0033 'International Tables Vol C Tables 4.2.6.8 and 6.1.1.4'
O O 0.0106 0.0060 'International Tables Vol C Tables 4.2.6.8 and 6.1.1.4'
Cl Cl 0.1484 0.1585 'International Tables Vol C Tables 4.2.6.8 and 6.1.1.4'
Fe Fe 0.3463 0.8444 'International Tables Vol C Tables 4.2.6.8 and 6.1.1.4'
In In -0.7276 1.3100 'International Tables Vol C Tables 4.2.6.8 and 6.1.1.4'

loop_
_geom_angle_atom_site_label_1
_geom_angle_atom_site_label_2
_geom_angle_atom_site_label_3
_geom_angle
C4 Fe1 C3 156.45(16)
C4 Fe1 C1 96.65(18)
C3 Fe1 C1 99.12(17)
C4 Fe1 C2 99.49(18)
C3 Fe1 C2 96.16(17)
C1 Fe1 C2 95.98(17)
C4 Fe1 In2 82.17(13)
C3 Fe1 In2 82.55(11)
C1 Fe1 In2 82.86(11)
C2 Fe1 In2 178.09(12)
C4 Fe1 In1 81.38(12)
C3 Fe1 In1 81.61(11)
C1 Fe1 In1 175.57(12)
C2 Fe1 In1 88.27(12)
In2 Fe1 In1 92.930(17)
O1 C1 Fe1 178.5(4)
O2 C2 Fe1 176.7(4)
O3 C3 Fe1 178.4(3)
O4 C4 Fe1 177.3(4)
Cl1 In1 Cl2 105.74(4)
Cl1 In1 Cl3 99.02(4)
Cl2 In1 Cl3 99.87(4)
Cl1 In1 Fe1 117.15(3)
Cl2 In1 Fe1 119.17(3)
Cl3 In1 Fe1 112.78(3)
Cl6 In2 Cl4 101.63(4)
Cl6 In2 Cl5 100.80(4)
Cl4 In2 Cl5 103.65(4)
Cl6 In2 Fe1 125.22(3)
Cl4 In2 Fe1 111.87(3)
Cl5 In2 Fe1 111.20(3)
N2 Fe2 N1 177.27(12)
N2 Fe2 N4 86.11(13)
N1 Fe2 N4 95.48(14)
N2 Fe2 N3 93.14(12)
N1 Fe2 N3 84.47(12)
N4 Fe2 N3 96.93(13)
N2 Fe2 N6 92.33(12)
N1 Fe2 N6 86.21(14)
N4 Fe2 N6 176.53(12)
N3 Fe2 N6 86.24(12)
N2 Fe2 N5 90.30(12)
N1 Fe2 N5 91.98(12)
N4 Fe2 N5 87.98(12)
N3 Fe2 N5 174.18(12)
N6 Fe2 N5 88.94(12)
C5 N1 Fe2 163.8(3)
N1 C5 C6 178.5(4)
C5 C6 H6A 109.5
C5 C6 H6B 109.5
H6A C6 H6B 109.5
C5 C6 H6C 109.5
H6A C6 H6C 109.5
H6B C6 H6C 109.5
C7 N2 Fe2 177.2(3)
N2 C7 C8 178.8(4)
C7 C8 H8A 109.5
C7 C8 H8B 109.5
H8A C8 H8B 109.5
C7 C8 H8C 109.5
H8A C8 H8C 109.5
H8B C8 H8C 109.5
C9 N3 Fe2 163.3(3)
N3 C9 C10 179.2(5)
C9 C10 H10A 109.5
C9 C10 H10B 109.5
H10A C10 H10B 109.5
C9 C10 H10C 109.5
H10A C10 H10C 109.5
H10B C10 H10C 109.5
C11 N4 Fe2 163.9(3)
N4 C11 C12 178.4(5)
C11 C12 H12A 109.5
C11 C12 H12B 109.5
H12A C12 H12B 109.5
C11 C12 H12C 109.5
H12A C12 H12C 109.5
H12B C12 H12C 109.5
C13 N5 Fe2 176.2(3)
N5 C13 C14 179.3(5)
C13 C14 H14A 109.5
C13 C14 H14B 109.5
H14A C14 H14B 109.5
C13 C14 H14C 109.5
H14A C14 H14C 109.5
H14B C14 H14C 109.5
C15 N6 Fe2 167.2(3)
N6 C15 C16 179.0(5)
C15 C16 H16A 109.5
C15 C16 H16B 109.5
H16A C16 H16B 109.5
C15 C16 H16C 109.5
H16A C16 H16C 109.5
H16B C16 H16C 109.5

loop_
_geom_bond_atom_site_label_1
_geom_bond_atom_site_label_2
_geom_bond_distance
Fe1 C4 1.782(4)
Fe1 C3 1.802(4)
Fe1 C1 1.805(4)
Fe1 C2 1.811(4)
Fe1 In2 2.5817(5)
Fe1 In1 2.5896(6)
C1 O1 1.133(5)
C2 O2 1.129(5)
C3 O3 1.139(4)
C4 O4 1.148(5)
In1 Cl1 2.3965(10)
In1 Cl2 2.3996(10)
In1 Cl3 2.4153(10)
In2 Cl6 2.3865(9)
In2 Cl4 2.4025(10)
In2 Cl5 2.4089(10)
Fe2 N2 2.139(3)
Fe2 N1 2.151(3)
Fe2 N4 2.159(3)
Fe2 N3 2.161(3)
Fe2 N6 2.174(3)
Fe2 N5 2.176(3)
N1 C5 1.131(5)
C5 C6 1.459(5)
C6 H6A 0.9800
C6 H6B 0.9800
C6 H6C 0.9800
N2 C7 1.124(5)
C7 C8 1.454(5)
C8 H8A 0.9800
C8 H8B 0.9800
C8 H8C 0.9800
N3 C9 1.133(5)
C9 C10 1.459(5)
C10 H10A 0.9800
C10 H10B 0.9800
C10 H10C 0.9800
N4 C11 1.138(5)
C11 C12 1.454(6)
C12 H12A 0.9800
C12 H12B 0.9800
C12 H12C 0.9800
N5 C13 1.137(5)
C13 C14 1.450(5)
C14 H14A 0.9800
C14 H14B 0.9800
C14 H14C 0.9800
N6 C15 1.129(5)
C15 C16 1.460(6)
C16 H16A 0.9800
C16 H16B 0.9800
C16 H16C 0.9800

loop_
_geom_torsion_atom_site_label_1
_geom_torsion_atom_site_label_2
_geom_torsion_atom_site_label_3
_geom_torsion_atom_site_label_4
_geom_torsion
C4 Fe1 C1 O1 72(14)
C3 Fe1 C1 O1 -126(14)
C2 Fe1 C1 O1 -29(14)
In2 Fe1 C1 O1 153(14)
In1 Fe1 C1 O1 135(13)
C4 Fe1 C2 O2 -99(7)
C3 Fe1 C2 O2 99(7)
C1 Fe1 C2 O2 -1(7)
In2 Fe1 C2 O2 52(10)
In1 Fe1 C2 O2 -180(100)
C4 Fe1 C3 O3 160(11)
C1 Fe1 C3 O3 29(11)
C2 Fe1 C3 O3 -69(11)
In2 Fe1 C3 O3 110(11)
In1 Fe1 C3 O3 -156(11)
C3 Fe1 C4 O4 -127(8)
C1 Fe1 C4 O4 5(8)
C2 Fe1 C4 O4 102(8)
In2 Fe1 C4 O4 -77(8)
In1 Fe1 C4 O4 -171(8)
C4 Fe1 In1 Cl1 146.33(13)
C3 Fe1 In1 Cl1 -17.32(11)
C1 Fe1 In1 Cl1 82.6(17)
C2 Fe1 In1 Cl1 -113.80(14)
In2 Fe1 In1 Cl1 64.71(3)
C4 Fe1 In1 Cl2 16.88(13)
C3 Fe1 In1 Cl2 -146.76(11)
C1 Fe1 In1 Cl2 -46.9(17)
C2 Fe1 In1 Cl2 116.75(14)
In2 Fe1 In1 Cl2 -64.74(4)
C4 Fe1 In1 Cl3 -99.69(13)
C3 Fe1 In1 Cl3 96.67(11)
C1 Fe1 In1 Cl3 -163.4(17)
C2 Fe1 In1 Cl3 0.18(14)
In2 Fe1 In1 Cl3 178.69(3)
C4 Fe1 In2 Cl6 -77.38(13)
C3 Fe1 In2 Cl6 84.64(11)
C1 Fe1 In2 Cl6 -175.13(13)
C2 Fe1 In2 Cl6 132(4)
In1 Fe1 In2 Cl6 3.50(4)
C4 Fe1 In2 Cl4 159.31(12)
C3 Fe1 In2 Cl4 -38.67(11)
C1 Fe1 In2 Cl4 61.55(13)
C2 Fe1 In2 Cl4 9(4)
In1 Fe1 In2 Cl4 -119.82(3)
C4 Fe1 In2 Cl5 43.95(13)
C3 Fe1 In2 Cl5 -154.04(11)
C1 Fe1 In2 Cl5 -53.81(13)
C2 Fe1 In2 Cl5 -106(4)
In1 Fe1 In2 Cl5 124.82(3)
N2 Fe2 N1 C5 6(4)
N4 Fe2 N1 C5 131.4(12)
N3 Fe2 N1 C5 35.0(12)
N6 Fe2 N1 C5 -51.6(12)
N5 Fe2 N1 C5 -140.4(12)
Fe2 N1 C5 C6 146(16)
N1 Fe2 N2 C7 -132(6)
N4 Fe2 N2 C7 102(6)
N3 Fe2 N2 C7 -161(6)
N6 Fe2 N2 C7 -75(6)
N5 Fe2 N2 C7 14(6)
Fe2 N2 C7 C8 -127(17)
N2 Fe2 N3 C9 116.4(12)
N1 Fe2 N3 C9 -62.3(12)
N4 Fe2 N3 C9 -157.1(12)
N6 Fe2 N3 C9 24.3(12)
N5 Fe2 N3 C9 -10(2)
Fe2 N3 C9 C10 -103(37)
N2 Fe2 N4 C11 -32.5(12)
N1 Fe2 N4 C11 149.8(12)
N3 Fe2 N4 C11 -125.1(12)
N6 Fe2 N4 C11 31(3)
N5 Fe2 N4 C11 58.0(12)
Fe2 N4 C11 C12 55(18)
N2 Fe2 N5 C13 -42(5)
N1 Fe2 N5 C13 137(5)
N4 Fe2 N5 C13 -128(5)
N3 Fe2 N5 C13 84(5)
N6 Fe2 N5 C13 50(5)
Fe2 N5 C13 C14 -150(41)
N2 Fe2 N6 C15 -152.0(15)
N1 Fe2 N6 C15 25.7(15)
N4 Fe2 N6 C15 145(2)
N3 Fe2 N6 C15 -59.0(15)
N5 Fe2 N6 C15 117.8(15)
Fe2 N6 C15 C16 -44(27)
